data_9009712
loop_
_publ_author_name
'Tadini C'

_publ_section_title
;Magniotriplite: its crystal structure and relation to the
 triplite-triploidite group Locality: a pegmatite of the Valmy, Alberes
 massif, Pyrenees, France
;
_journal_name_full 'Bulletin de Mineralogie'
_journal_page_first 677
_journal_page_last 680
_journal_volume 104
_journal_year 1981
_chemical_formula_sum 'F0.68 Fe0.88 H2 Mg0.89 Mn0.23 O4.32 P'
_chemical_name_mineral Magniotriplite
_space_group_IT_number 15
_symmetry_space_group_name_Hall '-I 2ya'
_symmetry_space_group_name_H-M 'I 1 2/a 1'
_cell_angle_alpha 90
_cell_angle_beta 108.12
_cell_angle_gamma 90
_cell_formula_units_Z 8
_cell_length_a 12.035
_cell_length_b 6.432
_cell_length_c 9.799
_cell_volume 720.914
_cod_original_formula_sum '(Fe.88 Mn.23 Mg.89) P O4.32 F.68 H2'
_cod_database_code 9009712
_database_code_amcsd 0012075

loop_
_symmetry_equiv_pos_as_xyz
x,y,z
1/2+x,1/2+y,1/2+z
1/2-x,y,-z
-x,1/2+y,1/2-z
1/2+x,-y,z
+x,1/2-y,1/2+z
-x,-y,-z
1/2-x,1/2-y,1/2-z

loop_
_atom_site_aniso_label
_atom_site_aniso_U_11
_atom_site_aniso_U_22
_atom_site_aniso_U_33
_atom_site_aniso_U_12
_atom_site_aniso_U_13
_atom_site_aniso_U_23
Fe1 0.01790 0.02515 0.01889 0.00596 0.00702 0.00668
Mn1 0.01790 0.02515 0.01889 0.00596 0.00702 0.00668
Mg1 0.01790 0.02515 0.01889 0.00596 0.00702 0.00668
Fe2 0.03181 0.01425 0.01845 0.00075 0.01133 -0.00091
Mn2 0.03181 0.01425 0.01845 0.00075 0.01133 -0.00091
Mg2 0.03181 0.01425 0.01845 0.00075 0.01133 -0.00091
P 0.01326 0.01404 0.01274 0.00000 0.00378 0.00030
O1 0.02983 0.01572 0.02065 0.00000 0.01079 -0.00273
O2 0.01657 0.02452 0.01538 -0.00410 0.00000 0.00061
O3 0.01922 0.02347 0.02592 0.00224 0.01079 0.00759
O4 0.01657 0.01656 0.01758 0.00112 0.00432 0.00364
F1 0.01458 0.03249 0.02505 0.00298 0.00108 -0.01305
O-H1 0.01458 0.03249 0.02505 0.00298 0.00108 -0.01305
F2 0.02784 0.01865 0.02505 -0.00335 -0.00324 -0.00486
O-H2 0.02784 0.01865 0.02505 -0.00335 -0.00324 -0.00486

loop_
_atom_site_label
_atom_site_fract_x
_atom_site_fract_y
_atom_site_fract_z
_atom_site_occupancy
_atom_site_U_iso_or_equiv
_atom_site_type_symbol
_atom_site_attached_hydrogens
Fe1 0.19060 -0.02270 0.19640 0.56000 0.02039 Fe 0
Mn1 0.19060 -0.02270 0.19640 0.15000 0.02039 Mn 0
Mg1 0.19060 -0.02270 0.19640 0.29000 0.02039 Mg 0
Fe2 0.09170 0.14360 0.45530 0.32000 0.02077 Fe 0
Mn2 0.09170 0.14360 0.45530 0.08000 0.02077 Mn 0
Mg2 0.09170 0.14360 0.45530 0.60000 0.02077 Mg 0
P 0.07530 0.65170 0.38100 1.00000 0.01330 P 0
O1 0.05570 0.82940 0.47580 1.00000 0.02128 O 0
O2 0.96120 0.60290 0.26290 1.00000 0.02001 O 0
O3 0.16990 0.70990 0.31300 1.00000 0.02204 O 0
O4 0.11740 0.46150 0.47870 1.00000 0.01735 O 0
F1 0.25880 0.09920 0.41340 0.34000 0.02520 F 0
O-H1 0.25880 0.09920 0.41340 0.16000 0.02520 O 1
F2 0.28320 0.16980 0.33430 0.34000 0.02660 F 0
O-H2 0.28320 0.16980 0.33430 0.16000 0.02660 O 1

loop_
_cod_changelog_entry_id
_cod_changelog_entry_author
_cod_changelog_entry_date
_cod_changelog_entry_text
1
;cod-tools version 3.8.0
Id: cif_guess_AMCSD_atom_types 9581 2023-05-17 12:35:41Z saulius
;
2023-05-18T11:40:36+03:00
;Derived atom types and hydrogen counts
from atom names that follow the AMCSD naming convention
(Wat == water, O-H == hydroxyl).
;
2
;cod-tools version 3.10.1
Id: cif_fix_AMCSD_aniso_labels 10200 2024-08-01 14:09:44Z saulius
;
2024-08-02T12:21:23+03:00
;Changed the following '_atom_site_aniso_label' values:
'OH1' -> 'O-H1'
'OH2' -> 'O-H2'
;

loop_
_cod_related_entry_id
_cod_related_entry_database
_cod_related_entry_code
1 AMCSD 0012075
2 AMCSD 0012076

loop_
_[local]_alternative_name_id
_[local]_alternative_name_type
_[local]_alternative_name_source
_[local]_alternative_name_source_id
_[local]_alternative_name_value
1 mineral AMCSD 0012075 "Wagnerite"
2 mineral AMCSD 0012076 "Magniotriplite"
